data_7715128
loop_
_publ_author_name
'Caballo, Jorge'
'Calvo-Molina, Adri&#xe1;n'
'Claramonte, Sergio'
'Gre&#xf1;o, Maider'
'P&#xe9;rez-Redondo, Adri&#xe1;n'
'Y&#xe9;lamos, Carlos'

_publ_section_title
;
 Studies on the chemical reduction of polynuclear titanium(IV) nitrido
 complexes.
;
_journal_issue 10
_journal_name_full 'Dalton transactions (Cambridge, England : 2003)'
_journal_page_first 4844
_journal_page_last 4855
_journal_paper_doi 10.1039/d3dt04241c
_journal_volume 53
_journal_year 2024
_chemical_absolute_configuration ad
_chemical_formula_moiety 'C24 H48 Na O6, C40 H60 N4 Ti4'
_chemical_formula_sum 'C64 H108 N4 Na O6 Ti4'
_chemical_formula_weight 1244.13
_chemical_properties_physical Air-sensitive,Moisture-sensitive,Heat-sensitive,Oxygen-sensitive
_space_group_IT_number 199
_space_group_name_Hall 'I 2b 2c 3'
_space_group_name_H-M_alt 'I 21 3'
_symmetry_cell_setting cubic
_symmetry_Int_Tables_number 199
_symmetry_space_group_name_Hall 'I 2b 2c 3'
_symmetry_space_group_name_H-M 'I 21 3'
_atom_sites_solution_hydrogens geom
_atom_sites_solution_primary dual
_atom_sites_solution_secondary dual
_audit_conform_dict_location ftp://ftp.iucr.org/pub/cif_core.dic
_audit_conform_dict_name cif_core.dic
_audit_conform_dict_version 2.4.5
_audit_creation_date 2023-11-13T09:28:30-00:00
_audit_creation_method 'WinGX routine CIF_UPDATE'
_audit_update_record
;
2024-01-22 deposited with the CCDC.	2024-02-08 downloaded from the CCDC.
;
_cell_angle_alpha 90
_cell_angle_beta 90
_cell_angle_gamma 90
_cell_formula_units_Z 8
_cell_length_a 23.803(5)
_cell_length_b 23.803(5)
_cell_length_c 23.803(5)
_cell_measurement_reflns_used 657
_cell_measurement_temperature 150(2)
_cell_measurement_theta_max 21
_cell_measurement_theta_min 3
_cell_measurement_wavelength 0.71073
_cell_volume 13486(5)
_computing_cell_refinement 'Dirax/lsq (Duisenberg & Schreurs, 1989-2000)'
_computing_data_collection 'Collect (Bruker AXS BV, 1997-2004)'
_computing_data_reduction 'EvalCCD (Duisenberg & Schreurs 1990-2000)'
_computing_molecular_graphics 'ORTEP-3 for Windows (Farrugia, 2012)'
_computing_publication_material 'WinGX publication routines (Farrugia, 2012)'
_computing_structure_refinement 'SHELXL-2018/3 (Sheldrick, 2018)'
_computing_structure_solution 'SHELXT-2014 (Sheldrick, 2014)'
_diffrn_ambient_temperature 150(2)
_diffrn_detector 'CCD plate'
_diffrn_detector_area_resol_mean 9
_diffrn_measured_fraction_theta_full 0.998
_diffrn_measured_fraction_theta_max 0.999
_diffrn_measurement_device '95mm CCD camera on \k-goniostat'
_diffrn_measurement_device_type KappaCCD
_diffrn_measurement_method 'CCD rotation images, thick slices'
_diffrn_orient_matrix_UB_11 -0.024729
_diffrn_orient_matrix_UB_12 0.016888
_diffrn_orient_matrix_UB_13 -0.029465
_diffrn_orient_matrix_UB_21 -0.022195
_diffrn_orient_matrix_UB_22 0.019551
_diffrn_orient_matrix_UB_23 0.029834
_diffrn_orient_matrix_UB_31 0.025705
_diffrn_orient_matrix_UB_32 0.033128
_diffrn_orient_matrix_UB_33 -0.002586
_diffrn_radiation_monochromator 'horizonally mounted graphite crystal'
_diffrn_radiation_probe x-ray
_diffrn_radiation_type MoK\a
_diffrn_radiation_wavelength 0.71073
_diffrn_reflns_av_R_equivalents 0.1007
_diffrn_reflns_av_unetI/netI 0.0222
_diffrn_reflns_Laue_measured_fraction_full 0.998
_diffrn_reflns_Laue_measured_fraction_max 0.999
_diffrn_reflns_limit_h_max 31
_diffrn_reflns_limit_h_min -30
_diffrn_reflns_limit_k_max 31
_diffrn_reflns_limit_k_min -31
_diffrn_reflns_limit_l_max 31
_diffrn_reflns_limit_l_min -31
_diffrn_reflns_number 208791
_diffrn_reflns_point_group_measured_fraction_full 0.999
_diffrn_reflns_point_group_measured_fraction_max 0.999
_diffrn_reflns_reduction_process
;
        Scaled and merged with Sortav
        R.H. Blessing, (1987) Cryst. Rev. 1, 3-58
        R.H. Blessing, (1989) J. Appl. Cryst. 22, 396-397
;
_diffrn_reflns_theta_full 25
_diffrn_reflns_theta_max 27.584
_diffrn_reflns_theta_min 2.706
_diffrn_source 'Enraf Nonius FR590'
_diffrn_standards_number 0
_exptl_absorpt_coefficient_mu 0.512
_exptl_absorpt_correction_T_max 0.94
_exptl_absorpt_correction_T_min 0.866
_exptl_absorpt_correction_type multi-scan
_exptl_absorpt_process_details
;
 R.H. Blessing, Acta Cryst. (1995), A51, 33-38
;
_exptl_crystal_colour purple
_exptl_crystal_density_diffrn 1.225
_exptl_crystal_density_method 'not measured'
_exptl_crystal_description prism
_exptl_crystal_F_000 5336
_exptl_crystal_recrystallization_method 'Slow diffusion of toluene into a solution of the compound in tetrahydrofuran'
_exptl_crystal_size_max 0.27
_exptl_crystal_size_mid 0.24
_exptl_crystal_size_min 0.19
_refine_diff_density_max 0.614
_refine_diff_density_min -0.328
_refine_diff_density_rms 0.053
_refine_ls_abs_structure_details
;
 Refined as an inversion twin.
;
_refine_ls_abs_structure_Flack 0.01(4)
_refine_ls_extinction_method none
_refine_ls_goodness_of_fit_ref 1.081
_refine_ls_hydrogen_treatment constr
_refine_ls_matrix_type full
_refine_ls_number_constraints 0
_refine_ls_number_parameters 252
_refine_ls_number_reflns 5225
_refine_ls_number_restraints 63
_refine_ls_restrained_S_all 1.088
_refine_ls_R_factor_all 0.0578
_refine_ls_R_factor_gt 0.0446
_refine_ls_shift/su_max 0.001
_refine_ls_shift/su_mean 0
_refine_ls_structure_factor_coef Fsqd
_refine_ls_weighting_details 'w=1/[\s^2^(Fo^2^)+(0.0398P)^2^+25.0265P] where P=(Fo^2^+2Fc^2^)/3'
_refine_ls_weighting_scheme calc
_refine_ls_wR_factor_gt 0.0972
_refine_ls_wR_factor_ref 0.1075
_reflns_Friedel_coverage 0.867
_reflns_Friedel_fraction_full 0.999
_reflns_Friedel_fraction_max 1
_reflns_number_gt 4592
_reflns_number_total 5225
_reflns_threshold_expression 'I > 2\s(I)'
_cod_data_source_file d3dt04241c2.cif
_cod_data_source_block 5
_cod_depositor_comments 'Adding full bibliography for 7715128--7715131.cif.'
_cod_original_cell_volume 13487(9)
_cod_database_code 7715128
_shelx_shelxl_version_number 2018/3

loop_
_symmetry_equiv_pos_as_xyz
'x, y, z'
'-x, -y+1/2, z'
'x, -y, -z+1/2'
'-x, y+1/2, -z+1/2'
'y, z, x'
'-y, -z+1/2, x'
'y, -z, -x+1/2'
'-y, z+1/2, -x+1/2'
'z, x, y'
'-z+1/2, x, -y'
'-z, -x+1/2, y'
'z+1/2, -x+1/2, -y'
'x+1/2, y+1/2, z+1/2'
'-x+1/2, -y+1, z+1/2'
'x+1/2, -y+1/2, -z+1'
'-x+1/2, y+1, -z+1'
'y+1/2, z+1/2, x+1/2'
'-y+1/2, -z+1, x+1/2'
'y+1/2, -z+1/2, -x+1'
'-y+1/2, z+1, -x+1'
'z+1/2, x+1/2, y+1/2'
'-z+1, x+1/2, -y+1/2'
'-z+1/2, -x+1, y+1/2'
'z+1, -x+1, -y+1/2'

loop_
_atom_site_label
_atom_site_type_symbol
_atom_site_fract_x
_atom_site_fract_y
_atom_site_fract_z
_atom_site_U_iso_or_equiv
_atom_site_adp_type
_atom_site_occupancy
_atom_site_site_symmetry_order
_atom_site_calc_flag
_atom_site_refinement_flags_posn
_atom_site_refinement_flags_adp
_atom_site_refinement_flags_occupancy
_atom_site_disorder_assembly
_atom_site_disorder_group
C1 C 0.5272(2) 0.6494(3) 0.4625(3) 0.0679(18) Uani 1 1 d . . . . .
H1A H 0.486374 0.649373 0.4703 0.082 Uiso 1 1 calc R U . . .
H1B H 0.532926 0.653601 0.42152 0.082 Uiso 1 1 calc R U . . .
C2 C 0.5556(3) 0.6965(2) 0.4937(3) 0.0609(15) Uani 1 1 d . . . . .
H2A H 0.532334 0.709298 0.525675 0.073 Uiso 1 1 calc R U . . .
H2B H 0.562833 0.728779 0.468456 0.073 Uiso 1 1 calc R U . . .
C3 C 0.6099(2) 0.6710(2) 0.5139(2) 0.0525(13) Uani 1 1 d . . . . .
H3A H 0.642587 0.692912 0.500455 0.063 Uiso 1 1 calc R U . . .
H3B H 0.610968 0.669296 0.555471 0.063 Uiso 1 1 calc R U . . .
C4 C 0.6098(2) 0.6136(2) 0.4892(3) 0.0520(13) Uani 1 1 d . . . . .
H4A H 0.62947 0.613563 0.452595 0.062 Uiso 1 1 calc R U . . .
H4B H 0.628908 0.586843 0.514642 0.062 Uiso 1 1 calc R U . . .
C5 C 0.3813(3) 0.5653(4) 0.4990(3) 0.089(2) Uani 1 1 d . U . A 1
H5A H 0.388602 0.606253 0.500088 0.106 Uiso 1 1 calc R U . A 1
H5B H 0.378105 0.551353 0.538004 0.106 Uiso 1 1 calc R U . A 1
C6 C 0.3286(3) 0.5536(4) 0.4673(4) 0.096(2) Uani 1 1 d . U . A 1
H6A H 0.302394 0.585808 0.468994 0.115 Uiso 1 1 calc R U . A 1
H6B H 0.30949 0.519587 0.481831 0.115 Uiso 1 1 calc R U . A 1
C7 C 0.3505(4) 0.5445(5) 0.4083(5) 0.147(5) Uani 1 1 d . U . A 1
H7A H 0.328338 0.515179 0.388857 0.176 Uiso 1 1 calc R U . A 1
H7B H 0.348359 0.579705 0.386349 0.176 Uiso 1 1 calc R U . A 1
C8 C 0.4058(4) 0.5275(5) 0.4145(3) 0.122(4) Uani 1 1 d . U . A 1
H8A H 0.429881 0.548519 0.387824 0.146 Uiso 1 1 calc R U . A 1
H8B H 0.409073 0.487022 0.40573 0.146 Uiso 1 1 calc R U . A 1
Na1 Na 0.51122(7) 0.51122(7) 0.51122(7) 0.0322(6) Uani 1 3 d S T P . .
O1 O 0.55239(14) 0.59826(13) 0.48209(13) 0.0402(7) Uani 1 1 d . . . . .
O2 O 0.42464(16) 0.5376(2) 0.47077(17) 0.0627(10) Uani 1 1 d . U . . .
C11 C 0.33082(17) 0.23698(17) 0.10843(16) 0.0302(8) Uani 1 1 d . . . . .
C12 C 0.30102(17) 0.18641(16) 0.11262(15) 0.0297(8) Uani 1 1 d . . . . .
C13 C 0.33014(17) 0.15081(17) 0.15049(16) 0.0302(8) Uani 1 1 d . . . . .
C14 C 0.37888(16) 0.17980(19) 0.16974(17) 0.0334(9) Uani 1 1 d . . . . .
C15 C 0.37893(16) 0.23364(19) 0.14344(17) 0.0327(9) Uani 1 1 d . . . . .
C16 C 0.3172(2) 0.28699(19) 0.07189(19) 0.0440(11) Uani 1 1 d . . . . .
H16A H 0.285724 0.277656 0.047032 0.066 Uiso 1 1 calc R U . . .
H16B H 0.350126 0.296828 0.049238 0.066 Uiso 1 1 calc R U . . .
H16C H 0.306853 0.318965 0.095686 0.066 Uiso 1 1 calc R U . . .
C17 C 0.24816(19) 0.1698(2) 0.08224(19) 0.0414(10) Uani 1 1 d . . . . .
H17A H 0.238876 0.198535 0.054213 0.062 Uiso 1 1 calc R U . . .
H17B H 0.217266 0.166552 0.10926 0.062 Uiso 1 1 calc R U . . .
H17C H 0.253883 0.133656 0.063466 0.062 Uiso 1 1 calc R U . . .
C18 C 0.3130(2) 0.09151(18) 0.1643(2) 0.0462(12) Uani 1 1 d . . . . .
H18A H 0.274935 0.091504 0.179928 0.069 Uiso 1 1 calc R U . . .
H18B H 0.339185 0.075752 0.191918 0.069 Uiso 1 1 calc R U . . .
H18C H 0.313816 0.068666 0.130061 0.069 Uiso 1 1 calc R U . . .
C19 C 0.4226(2) 0.1574(2) 0.2094(2) 0.0514(13) Uani 1 1 d . . . . .
H19A H 0.449871 0.134764 0.188446 0.077 Uiso 1 1 calc R U . . .
H19B H 0.404537 0.134101 0.238088 0.077 Uiso 1 1 calc R U . . .
H19C H 0.442063 0.188883 0.227564 0.077 Uiso 1 1 calc R U . . .
C20 C 0.4231(2) 0.2784(2) 0.1500(2) 0.0532(13) Uani 1 1 d . . . . .
H20A H 0.446529 0.279593 0.11612 0.08 Uiso 1 1 calc R U . . .
H20B H 0.446656 0.269758 0.182628 0.08 Uiso 1 1 calc R U . . .
H20C H 0.404954 0.314923 0.155406 0.08 Uiso 1 1 calc R U . . .
C21 C 0.3748(3) 0.3687(3) 0.3088(3) 0.065(2) Uani 0.8333 1 d . U P . .
C22 C 0.3923(3) 0.3265(3) 0.3334(4) 0.0627(19) Uani 0.8333 1 d . U P . .
C26 C 0.4039(7) 0.3925(6) 0.2570(6) 0.188(8) Uani 0.8333 1 d . U P . .
H26A H 0.377982 0.391489 0.225005 0.282 Uiso 0.8333 1 calc R U P . .
H26B H 0.437196 0.369845 0.248357 0.282 Uiso 0.8333 1 calc R U P . .
H26C H 0.415237 0.431362 0.264277 0.282 Uiso 0.8333 1 calc R U P . .
C27 C 0.4456(4) 0.2970(6) 0.3098(6) 0.158(6) Uani 0.8333 1 d . U P . .
H27A H 0.473621 0.293324 0.339693 0.237 Uiso 0.8333 1 calc R U P . .
H27B H 0.461203 0.319462 0.279009 0.237 Uiso 0.8333 1 calc R U P . .
H27C H 0.435492 0.259638 0.295745 0.237 Uiso 0.8333 1 calc R U P . .
Ti1 Ti 0.29733(3) 0.23091(3) 0.20450(3) 0.02290(15) Uani 1 1 d . . . . .
Ti2 Ti 0.29972(3) 0.29972(3) 0.29972(3) 0.0334(3) Uani 1 3 d S T P . .
N1 N 0.31067(12) 0.21989(14) 0.28475(13) 0.0286(7) Uani 1 1 d . . . . .
N2 N 0.21766(12) 0.21766(12) 0.21766(12) 0.0235(11) Uani 1 3 d S T P . .

loop_
_atom_site_aniso_label
_atom_site_aniso_U_11
_atom_site_aniso_U_22
_atom_site_aniso_U_33
_atom_site_aniso_U_23
_atom_site_aniso_U_13
_atom_site_aniso_U_12
C1 0.044(3) 0.074(4) 0.086(4) 0.045(4) -0.019(3) -0.006(3)
C2 0.067(3) 0.039(3) 0.077(4) 0.012(3) 0.028(3) 0.008(3)
C3 0.054(3) 0.062(3) 0.042(3) -0.001(2) 0.008(2) -0.018(3)
C4 0.038(3) 0.045(3) 0.073(4) 0.017(3) 0.009(2) 0.002(2)
C5 0.058(4) 0.122(6) 0.086(5) -0.030(5) -0.015(3) 0.034(4)
C6 0.042(3) 0.094(5) 0.151(7) 0.017(5) -0.016(4) 0.009(3)
C7 0.094(6) 0.201(11) 0.145(8) -0.095(8) -0.068(6) 0.060(7)
C8 0.103(6) 0.194(11) 0.069(5) -0.026(6) -0.042(4) 0.059(7)
Na1 0.0322(6) 0.0322(6) 0.0322(6) -0.0011(7) -0.0011(7) -0.0011(7)
O1 0.0450(18) 0.0349(16) 0.0407(17) 0.0064(13) 0.0023(14) -0.0037(14)
O2 0.0427(19) 0.085(3) 0.061(2) -0.009(2) -0.0159(17) 0.016(2)
C11 0.035(2) 0.033(2) 0.0224(18) 0.0014(16) 0.0070(16) 0.0051(17)
C12 0.032(2) 0.0336(19) 0.0236(17) -0.0034(15) 0.0057(16) 0.0051(16)
C13 0.034(2) 0.0294(19) 0.0273(19) -0.0004(15) 0.0087(16) 0.0054(16)
C14 0.0255(19) 0.045(2) 0.030(2) 0.0033(18) 0.0053(16) 0.0099(17)
C15 0.0253(19) 0.040(2) 0.032(2) 0.0008(18) 0.0107(16) -0.0014(17)
C16 0.057(3) 0.040(3) 0.036(2) 0.0117(19) 0.012(2) 0.004(2)
C17 0.040(2) 0.051(3) 0.034(2) -0.011(2) -0.0009(18) 0.003(2)
C18 0.064(3) 0.029(2) 0.046(3) 0.0020(19) 0.015(2) 0.005(2)
C19 0.035(2) 0.072(3) 0.047(3) 0.007(2) -0.002(2) 0.021(2)
C20 0.040(3) 0.063(3) 0.056(3) -0.005(3) 0.013(2) -0.018(2)
C21 0.062(4) 0.044(4) 0.090(5) -0.013(4) -0.026(4) -0.027(3)
C22 0.056(4) 0.054(4) 0.078(5) -0.005(3) -0.036(4) -0.025(3)
C26 0.246(17) 0.192(14) 0.127(9) 0.015(9) -0.021(10) -0.184(14)
C27 0.044(4) 0.211(13) 0.218(15) -0.095(12) -0.032(6) -0.012(6)
Ti1 0.0212(3) 0.0250(3) 0.0225(3) 0.0001(3) 0.0019(3) 0.0013(2)
Ti2 0.0334(3) 0.0334(3) 0.0334(3) -0.0073(3) -0.0073(3) -0.0073(3)
N1 0.0234(15) 0.0373(18) 0.0250(16) 0.0025(13) -0.0027(12) 0.0049(13)
N2 0.0235(11) 0.0235(11) 0.0235(11) -0.0033(11) -0.0033(11) -0.0033(11)

loop_
_atom_type_symbol
_atom_type_description
_atom_type_scat_dispersion_real
_atom_type_scat_dispersion_imag
_atom_type_scat_source
C C 0.0033 0.0016 'International Tables Vol C Tables 4.2.6.8 and 6.1.1.4'
H H 0 0 'International Tables Vol C Tables 4.2.6.8 and 6.1.1.4'
Na Na 0.0362 0.0249 'International Tables Vol C Tables 4.2.6.8 and 6.1.1.4'
O O 0.0106 0.006 'International Tables Vol C Tables 4.2.6.8 and 6.1.1.4'
Ti Ti 0.2776 0.4457 'International Tables Vol C Tables 4.2.6.8 and 6.1.1.4'
N N 0.0061 0.0033 'International Tables Vol C Tables 4.2.6.8 and 6.1.1.4'

loop_
_exptl_crystal_face_index_h
_exptl_crystal_face_index_k
_exptl_crystal_face_index_l
_exptl_crystal_face_perp_dist
-1 -1 0 0.134
1 -2 0 0.146
5 -1 0 0.136
-2 1 0 0.152
-1 20 0 0.15
6 7 0 0.138
1 1 13 0.114
-1 -1 -13 0.125

loop_
_geom_angle_atom_site_label_1
_geom_angle_atom_site_label_2
_geom_angle_atom_site_label_3
_geom_angle
_geom_angle_site_symmetry_1
_geom_angle_site_symmetry_3
_geom_angle_publ_flag
O1 C1 C2 106.5(4) . . ?
O1 C1 H1A 110.4 . . ?
C2 C1 H1A 110.4 . . ?
O1 C1 H1B 110.4 . . ?
C2 C1 H1B 110.4 . . ?
H1A C1 H1B 108.6 . . ?
C1 C2 C3 104.0(4) . . ?
C1 C2 H2A 110.9 . . ?
C3 C2 H2A 110.9 . . ?
C1 C2 H2B 110.9 . . ?
C3 C2 H2B 110.9 . . ?
H2A C2 H2B 109 . . ?
C4 C3 C2 104.0(4) . . ?
C4 C3 H3A 111 . . ?
C2 C3 H3A 111 . . ?
C4 C3 H3B 111 . . ?
C2 C3 H3B 111 . . ?
H3A C3 H3B 109 . . ?
O1 C4 C3 106.6(4) . . ?
O1 C4 H4A 110.4 . . ?
C3 C4 H4A 110.4 . . ?
O1 C4 H4B 110.4 . . ?
C3 C4 H4B 110.4 . . ?
H4A C4 H4B 108.6 . . ?
O2 C5 C6 106.9(6) . . ?
O2 C5 H5A 110.3 . . ?
C6 C5 H5A 110.3 . . ?
O2 C5 H5B 110.3 . . ?
C6 C5 H5B 110.3 . . ?
H5A C5 H5B 108.6 . . ?
C5 C6 C7 101.9(7) . . ?
C5 C6 H6A 111.4 . . ?
C7 C6 H6A 111.4 . . ?
C5 C6 H6B 111.4 . . ?
C7 C6 H6B 111.4 . . ?
H6A C6 H6B 109.3 . . ?
C8 C7 C6 105.7(8) . . ?
C8 C7 H7A 110.6 . . ?
C6 C7 H7A 110.6 . . ?
C8 C7 H7B 110.6 . . ?
C6 C7 H7B 110.6 . . ?
H7A C7 H7B 108.7 . . ?
C7 C8 O2 110.4(8) . . ?
C7 C8 H8A 109.6 . . ?
O2 C8 H8A 109.6 . . ?
C7 C8 H8B 109.6 . . ?
O2 C8 H8B 109.6 . . ?
H8A C8 H8B 108.1 . . ?
O2 Na1 O2 89.09(17) . 9 ?
O2 Na1 O2 89.09(17) . 5 ?
O2 Na1 O2 89.09(17) 9 5 ?
O2 Na1 O1 178.55(16) . 5 ?
O2 Na1 O1 89.51(12) 9 5 ?
O2 Na1 O1 90.53(14) 5 5 ?
O2 Na1 O1 89.51(12) . 9 ?
O2 Na1 O1 90.53(14) 9 9 ?
O2 Na1 O1 178.56(16) 5 9 ?
O1 Na1 O1 90.86(13) 5 9 ?
O2 Na1 O1 90.53(14) . . ?
O2 Na1 O1 178.56(16) 9 . ?
O2 Na1 O1 89.51(13) 5 . ?
O1 Na1 O1 90.86(13) 5 . ?
O1 Na1 O1 90.86(13) 9 . ?
C4 O1 C1 102.8(4) . . ?
C4 O1 Na1 125.5(3) . . ?
C1 O1 Na1 131.1(3) . . ?
C5 O2 C8 107.3(5) . . ?
C5 O2 Na1 125.1(4) . . ?
C8 O2 Na1 127.6(4) . . ?
C12 C11 C15 108.6(4) . . ?
C12 C11 C16 127.6(4) . . ?
C15 C11 C16 123.8(4) . . ?
C12 C11 Ti1 73.5(2) . . ?
C15 C11 Ti1 73.0(2) . . ?
C16 C11 Ti1 121.3(3) . . ?
C11 C12 C13 108.1(4) . . ?
C11 C12 C17 127.9(4) . . ?
C13 C12 C17 123.9(4) . . ?
C11 C12 Ti1 73.0(2) . . ?
C13 C12 Ti1 72.9(2) . . ?
C17 C12 Ti1 121.1(3) . . ?
C12 C13 C14 108.2(4) . . ?
C12 C13 C18 124.5(4) . . ?
C14 C13 C18 127.2(4) . . ?
C12 C13 Ti1 73.2(2) . . ?
C14 C13 Ti1 73.2(2) . . ?
C18 C13 Ti1 122.2(3) . . ?
C13 C14 C15 107.1(3) . . ?
C13 C14 C19 126.5(4) . . ?
C15 C14 C19 126.4(4) . . ?
C13 C14 Ti1 72.7(2) . . ?
C15 C14 Ti1 72.6(2) . . ?
C19 C14 Ti1 121.0(3) . . ?
C11 C15 C14 107.9(4) . . ?
C11 C15 C20 125.8(4) . . ?
C14 C15 C20 126.2(4) . . ?
C11 C15 Ti1 73.0(2) . . ?
C14 C15 Ti1 73.3(2) . . ?
C20 C15 Ti1 121.1(3) . . ?
C11 C16 H16A 109.5 . . ?
C11 C16 H16B 109.5 . . ?
H16A C16 H16B 109.5 . . ?
C11 C16 H16C 109.5 . . ?
H16A C16 H16C 109.5 . . ?
H16B C16 H16C 109.5 . . ?
C12 C17 H17A 109.5 . . ?
C12 C17 H17B 109.5 . . ?
H17A C17 H17B 109.5 . . ?
C12 C17 H17C 109.5 . . ?
H17A C17 H17C 109.5 . . ?
H17B C17 H17C 109.5 . . ?
C13 C18 H18A 109.5 . . ?
C13 C18 H18B 109.5 . . ?
H18A C18 H18B 109.5 . . ?
C13 C18 H18C 109.5 . . ?
H18A C18 H18C 109.5 . . ?
H18B C18 H18C 109.5 . . ?
C14 C19 H19A 109.5 . . ?
C14 C19 H19B 109.5 . . ?
H19A C19 H19B 109.5 . . ?
C14 C19 H19C 109.5 . . ?
H19A C19 H19C 109.5 . . ?
H19B C19 H19C 109.5 . . ?
C15 C20 H20A 109.5 . . ?
C15 C20 H20B 109.5 . . ?
H20A C20 H20B 109.5 . . ?
C15 C20 H20C 109.5 . . ?
H20A C20 H20C 109.5 . . ?
H20B C20 H20C 109.5 . . ?
C22 C21 C22 119.2(11) 9 . ?
C22 C21 C26 118.7(11) 9 . ?
C22 C21 C26 122.2(12) . . ?
C22 C21 Ti2 75.3(4) 9 . ?
C22 C21 Ti2 75.1(4) . . ?
C26 C21 Ti2 120.8(6) . . ?
C21 C22 C21 120.8(11) 5 . ?
C21 C22 C27 121.0(10) 5 . ?
C21 C22 C27 118.1(11) . . ?
C21 C22 Ti2 75.8(4) 5 . ?
C21 C22 Ti2 75.5(4) . . ?
C27 C22 Ti2 120.1(5) . . ?
C21 C26 H26A 109.5 . . ?
C21 C26 H26B 109.5 . . ?
H26A C26 H26B 109.5 . . ?
C21 C26 H26C 109.5 . . ?
H26A C26 H26C 109.5 . . ?
H26B C26 H26C 109.5 . . ?
C22 C27 H27A 109.5 . . ?
C22 C27 H27B 109.5 . . ?
H27A C27 H27B 109.5 . . ?
C22 C27 H27C 109.5 . . ?
H27A C27 H27C 109.5 . . ?
H27B C27 H27C 109.5 . . ?
N2 Ti1 N1 88.81(13) . . ?
N2 Ti1 N1 88.73(12) . 9 ?
N1 Ti1 N1 88.40(19) . 9 ?
N2 Ti1 C11 118.77(14) . . ?
N1 Ti1 C11 151.16(13) . . ?
N1 Ti1 C11 99.73(14) 9 . ?
N2 Ti1 C15 151.64(15) . . ?
N1 Ti1 C15 117.32(14) . . ?
N1 Ti1 C15 102.04(14) 9 . ?
C11 Ti1 C15 33.99(14) . . ?
N2 Ti1 C13 105.74(15) . . ?
N1 Ti1 C13 111.09(14) . . ?
N1 Ti1 C13 155.52(13) 9 . ?
C11 Ti1 C13 56.09(13) . . ?
C15 Ti1 C13 56.40(14) . . ?
N2 Ti1 C12 96.28(15) . . ?
N1 Ti1 C12 144.57(13) . . ?
N1 Ti1 C12 126.63(13) 9 . ?
C11 Ti1 C12 33.52(13) . . ?
C15 Ti1 C12 56.23(14) . . ?
C13 Ti1 C12 33.93(13) . . ?
N2 Ti1 C14 138.57(15) . . ?
N1 Ti1 C14 97.79(13) . . ?
N1 Ti1 C14 132.08(14) 9 . ?
C11 Ti1 C14 56.47(13) . . ?
C15 Ti1 C14 34.12(14) . . ?
C13 Ti1 C14 34.08(14) . . ?
C12 Ti1 C14 56.50(14) . . ?
N2 Ti1 Ti1 44.28(8) . 9 ?
N1 Ti1 Ti1 89.11(9) . 9 ?
N1 Ti1 Ti1 44.47(9) 9 9 ?
C11 Ti1 Ti1 116.04(10) . 9 ?
C15 Ti1 Ti1 138.93(11) . 9 ?
C13 Ti1 Ti1 145.01(10) . 9 ?
C12 Ti1 Ti1 118.58(9) . 9 ?
C14 Ti1 Ti1 172.39(10) . 9 ?
N2 Ti1 Ti1 44.28(8) . 5 ?
N1 Ti1 Ti1 44.55(9) . 5 ?
N1 Ti1 Ti1 89.06(9) 9 5 ?
C11 Ti1 Ti1 161.19(10) . 5 ?
C15 Ti1 Ti1 159.12(11) . 5 ?
C13 Ti1 Ti1 115.14(10) . 5 ?
C12 Ti1 Ti1 129.42(9) . 5 ?
C14 Ti1 Ti1 127.47(10) . 5 ?
Ti1 Ti1 Ti1 60.0000(10) 9 5 ?
N2 Ti1 Ti2 89.09(12) . . ?
N1 Ti1 Ti2 44.21(10) . . ?
N1 Ti1 Ti2 44.21(10) 9 . ?
C11 Ti1 Ti2 136.24(10) . . ?
C15 Ti1 Ti2 116.96(10) . . ?
C13 Ti1 Ti2 151.90(10) . . ?
C12 Ti1 Ti2 169.48(9) . . ?
C14 Ti1 Ti2 123.47(11) . . ?
Ti1 Ti1 Ti2 60.096(16) 9 . ?
Ti1 Ti1 Ti2 60.095(16) 5 . ?
N1 Ti2 N1 88.66(13) . 9 ?
N1 Ti2 N1 88.66(13) . 5 ?
N1 Ti2 N1 88.66(13) 9 5 ?
N1 Ti2 C22 152.5(2) . 9 ?
N1 Ti2 C22 101.2(2) 9 9 ?
N1 Ti2 C22 116.9(2) 5 9 ?
N1 Ti2 C22 116.9(2) . 5 ?
N1 Ti2 C22 152.5(2) 9 5 ?
N1 Ti2 C22 101.2(2) 5 5 ?
C22 Ti2 C22 51.4(3) 9 5 ?
N1 Ti2 C22 101.2(2) . . ?
N1 Ti2 C22 116.9(2) 9 . ?
N1 Ti2 C22 152.5(2) 5 . ?
C22 Ti2 C22 51.4(3) 9 . ?
C22 Ti2 C22 51.4(3) 5 . ?
N1 Ti2 C21 125.1(2) . . ?
N1 Ti2 C21 97.5(2) 9 . ?
N1 Ti2 C21 145.7(2) 5 . ?
C22 Ti2 C21 28.8(2) 9 . ?
C22 Ti2 C21 60.3(2) 5 . ?
C22 Ti2 C21 29.4(2) . . ?
N1 Ti2 C21 145.7(2) . 9 ?
N1 Ti2 C21 125.1(2) 9 9 ?
N1 Ti2 C21 97.5(2) 5 9 ?
C22 Ti2 C21 29.4(2) 9 9 ?
C22 Ti2 C21 28.8(2) 5 9 ?
C22 Ti2 C21 60.3(2) . 9 ?
C21 Ti2 C21 51.8(3) . 9 ?
N1 Ti2 C21 97.5(2) . 5 ?
N1 Ti2 C21 145.7(2) 9 5 ?
N1 Ti2 C21 125.1(2) 5 5 ?
C22 Ti2 C21 60.3(2) 9 5 ?
C22 Ti2 C21 29.4(2) 5 5 ?
C22 Ti2 C21 28.8(2) . 5 ?
C21 Ti2 C21 51.8(3) . 5 ?
C21 Ti2 C21 51.8(3) 9 5 ?
N1 Ti2 Ti1 44.38(9) . 5 ?
N1 Ti2 Ti1 88.94(10) 9 5 ?
N1 Ti2 Ti1 44.30(9) 5 5 ?
C22 Ti2 Ti1 159.0(2) 9 5 ?
C22 Ti2 Ti1 116.1(2) 5 5 ?
C22 Ti2 Ti1 138.63(19) . 5 ?
C21 Ti2 Ti1 167.8(2) . 5 ?
C21 Ti2 Ti1 131.29(19) 9 5 ?
C21 Ti2 Ti1 118.8(2) 5 5 ?
N1 Ti2 Ti1 88.94(10) . 9 ?
N1 Ti2 Ti1 44.30(9) 9 9 ?
N1 Ti2 Ti1 44.38(9) 5 9 ?
C22 Ti2 Ti1 116.1(2) 9 9 ?
C22 Ti2 Ti1 138.63(19) 5 9 ?
C22 Ti2 Ti1 159.0(2) . 9 ?
C21 Ti2 Ti1 131.29(19) . 9 ?
C21 Ti2 Ti1 118.8(2) 9 9 ?
C21 Ti2 Ti1 167.8(2) 5 9 ?
Ti1 Ti2 Ti1 59.81(3) 5 9 ?
N1 Ti2 Ti1 44.30(9) . . ?
N1 Ti2 Ti1 44.37(9) 9 . ?
N1 Ti2 Ti1 88.94(10) 5 . ?
C22 Ti2 Ti1 138.63(19) 9 . ?
C22 Ti2 Ti1 159.0(2) 5 . ?
C22 Ti2 Ti1 116.1(2) . . ?
C21 Ti2 Ti1 118.8(2) . . ?
C21 Ti2 Ti1 167.8(2) 9 . ?
C21 Ti2 Ti1 131.29(19) 5 . ?
Ti1 Ti2 Ti1 59.81(3) 5 . ?
Ti1 Ti2 Ti1 59.81(3) 9 . ?
Ti2 N1 Ti1 91.50(13) . . ?
Ti2 N1 Ti1 91.41(13) . 5 ?
Ti1 N1 Ti1 90.98(13) . 5 ?
Ti1 N2 Ti1 91.44(17) . 9 ?
Ti1 N2 Ti1 91.44(17) . 5 ?
Ti1 N2 Ti1 91.44(17) 9 5 ?

loop_
_geom_bond_atom_site_label_1
_geom_bond_atom_site_label_2
_geom_bond_distance
_geom_bond_site_symmetry_2
_geom_bond_publ_flag
C1 O1 1.434(6) . ?
C1 C2 1.505(9) . ?
C1 H1A 0.99 . ?
C1 H1B 0.99 . ?
C2 C3 1.507(8) . ?
C2 H2A 0.99 . ?
C2 H2B 0.99 . ?
C3 C4 1.487(8) . ?
C3 H3A 0.99 . ?
C3 H3B 0.99 . ?
C4 O1 1.424(6) . ?
C4 H4A 0.99 . ?
C4 H4B 0.99 . ?
C5 O2 1.398(8) . ?
C5 C6 1.488(10) . ?
C5 H5A 0.99 . ?
C5 H5B 0.99 . ?
C6 C7 1.514(14) . ?
C6 H6A 0.99 . ?
C6 H6B 0.99 . ?
C7 C8 1.385(12) . ?
C7 H7A 0.99 . ?
C7 H7B 0.99 . ?
C8 O2 1.432(8) . ?
C8 H8A 0.99 . ?
C8 H8B 0.99 . ?
Na1 O2 2.360(4) . ?
Na1 O2 2.360(4) 9 ?
Na1 O2 2.360(4) 5 ?
Na1 O1 2.395(4) 5 ?
Na1 O1 2.395(3) 9 ?
Na1 O1 2.395(4) . ?
C11 C12 1.401(6) . ?
C11 C15 1.418(6) . ?
C11 C16 1.510(6) . ?
C11 Ti1 2.426(4) . ?
C12 C13 1.418(5) . ?
C12 C17 1.504(6) . ?
C12 Ti1 2.432(4) . ?
C13 C14 1.426(6) . ?
C13 C18 1.505(6) . ?
C13 Ti1 2.429(4) . ?
C14 C15 1.426(6) . ?
C14 C19 1.503(6) . ?
C14 Ti1 2.436(4) . ?
C15 C20 1.505(6) . ?
C15 Ti1 2.427(4) . ?
C16 H16A 0.98 . ?
C16 H16B 0.98 . ?
C16 H16C 0.98 . ?
C17 H17A 0.98 . ?
C17 H17B 0.98 . ?
C17 H17C 0.98 . ?
C18 H18A 0.98 . ?
C18 H18B 0.98 . ?
C18 H18C 0.98 . ?
C19 H19A 0.98 . ?
C19 H19B 0.98 . ?
C19 H19C 0.98 . ?
C20 H20A 0.98 . ?
C20 H20B 0.98 . ?
C20 H20C 0.98 . ?
C21 C22 1.211(10) 9 ?
C21 C22 1.235(10) . ?
C21 C26 1.523(14) . ?
C21 Ti2 2.436(6) . ?
C22 C27 1.555(13) . ?
C22 Ti2 2.430(6) . ?
C26 H26A 0.98 . ?
C26 H26B 0.98 . ?
C26 H26C 0.98 . ?
C27 H27A 0.98 . ?
C27 H27B 0.98 . ?
C27 H27C 0.98 . ?
Ti1 N2 1.948(3) . ?
Ti1 N1 1.954(3) . ?
Ti1 N1 1.957(3) 9 ?
Ti1 Ti1 2.7889(12) 9 ?
Ti1 Ti1 2.7890(12) 5 ?
Ti1 Ti2 2.7971(13) . ?
Ti2 N1 1.951(3) . ?
Ti2 N1 1.951(3) 9 ?
Ti2 N1 1.951(3) 5 ?
